data_1550939
loop_
_publ_author_name
'Qin, Qi-Pin'
'Wang, Zhen-Feng'
'Tan, Ming-Xiong'
'Huang, Xiao-Ling'
'Zou, Hua-Hong'
'Zou, Bi-Qun'
'Shi, Bei-Bei'
'Zhang, Shu-Hua'

_publ_section_title
;
 Complexes of lanthanides(iii) with mixed 2,2'-bipyridyl and
 5,7-dibromo-8-quinolinoline chelating ligands as a new class of promising
 anti-cancer agents.
;
_journal_issue 5
_journal_name_full 'Metallomics : integrated biometal science'
_journal_page_first 1005
_journal_page_last 1015
_journal_paper_doi 10.1039/c9mt00037b
_journal_volume 11
_journal_year 2019
_chemical_formula_moiety 'C32 H24 Br4 Ho N5 O7'
_chemical_formula_sum 'C32 H24 Br4 Ho N5 O7'
_chemical_formula_weight 1075.09
_space_group_crystal_system monoclinic
_space_group_IT_number 14
_space_group_name_Hall '-P 2ybc'
_space_group_name_H-M_alt 'P 1 21/c 1'
_symmetry_space_group_name_Hall '-P 2ybc'
_symmetry_space_group_name_H-M 'P 1 21/c 1'
_atom_sites_solution_hydrogens geom
_atom_sites_solution_primary direct
_audit_creation_date 2019-02-02
_audit_creation_method
;
  Olex2 1.2-ac2
  (compiled 2012.03.06 svn.r2239, GUI svn.r4109)
;
_audit_update_record
;
2019-02-16 deposited with the CCDC.    2019-04-24 downloaded from the CCDC.
;
_cell_angle_alpha 90
_cell_angle_beta 105.757(2)
_cell_angle_gamma 90
_cell_formula_units_Z 4
_cell_length_a 13.5152(7)
_cell_length_b 17.1668(8)
_cell_length_c 16.0298(8)
_cell_measurement_reflns_used 9946
_cell_measurement_temperature 293(2)
_cell_measurement_theta_max 25.933
_cell_measurement_theta_min 2.930
_cell_volume 3579.4(3)
_computing_molecular_graphics
;
O. V. Dolomanov, L. J. Bourhis, R. J. Gildea, J. A. K. Howard and H. Puschmann,
OLEX2: a complete structure solution, refinement and analysis program.
J. Appl. Cryst. (2009). 42, 339-341.
;
_computing_publication_material
;
O. V. Dolomanov, L. J. Bourhis, R. J. Gildea, J. A. K. Howard and H. Puschmann,
OLEX2: a complete structure solution, refinement and analysis program.
J. Appl. Cryst. (2009). 42, 339-341.
;
_computing_structure_refinement
;
SHELXL, G.M. Sheldrick, Acta Cryst.
(2008). A64, 112-122
;
_computing_structure_solution
;
SHELXS, G.M. Sheldrick, Acta Cryst.
(2008). A64, 112-122
;
_diffrn_ambient_temperature 293(2)
_diffrn_measured_fraction_theta_full 0.964
_diffrn_measured_fraction_theta_max 0.932
_diffrn_measurement_device_type 'CCD area detector'
_diffrn_measurement_method 'phi and omega scans'
_diffrn_radiation_monochromator graphite
_diffrn_radiation_type MoK\a
_diffrn_radiation_wavelength 0.71076
_diffrn_reflns_av_R_equivalents 0.0959
_diffrn_reflns_av_unetI/netI 0.0682
_diffrn_reflns_Laue_measured_fraction_full 0.964
_diffrn_reflns_Laue_measured_fraction_max 0.932
_diffrn_reflns_limit_h_max 16
_diffrn_reflns_limit_h_min -16
_diffrn_reflns_limit_k_max 21
_diffrn_reflns_limit_k_min -21
_diffrn_reflns_limit_l_max 17
_diffrn_reflns_limit_l_min -17
_diffrn_reflns_number 49472
_diffrn_reflns_point_group_measured_fraction_full 0.964
_diffrn_reflns_point_group_measured_fraction_max 0.932
_diffrn_reflns_theta_full 25.242
_diffrn_reflns_theta_max 26.372
_diffrn_reflns_theta_min 2.641
_diffrn_source_current 30.0
_diffrn_source_power 1.5
_diffrn_source_voltage 50.0
_exptl_absorpt_coefficient_mu 6.728
_exptl_absorpt_correction_T_max 0.7456
_exptl_absorpt_correction_T_min 0.4550
_exptl_absorpt_correction_type multi-scan
_exptl_absorpt_process_details
;
? was used for absorption correction.
R(int) was 0.1416 before and 0.0766 after correction.
The Ratio of minimum to maximum transmission is 0.6102.
The \l/2 correction factor is Not present.
;
_exptl_crystal_colour yellow
_exptl_crystal_density_diffrn 1.995
_exptl_crystal_description block
_exptl_crystal_F_000 2056
_exptl_crystal_size_max 0.42
_exptl_crystal_size_mid 0.089
_exptl_crystal_size_min 0.031
_refine_diff_density_max 3.040
_refine_diff_density_min -1.540
_refine_diff_density_rms 0.237
_refine_ls_extinction_method none
_refine_ls_goodness_of_fit_ref 1.150
_refine_ls_hydrogen_treatment constr
_refine_ls_matrix_type full
_refine_ls_number_parameters 446
_refine_ls_number_reflns 6823
_refine_ls_number_restraints 1344
_refine_ls_restrained_S_all 1.088
_refine_ls_R_factor_all 0.1234
_refine_ls_R_factor_gt 0.0809
_refine_ls_shift/su_max 0.000
_refine_ls_shift/su_mean 0.000
_refine_ls_structure_factor_coef Fsqd
_refine_ls_weighting_details 'w=1/[\s^2^(Fo^2^)+(0.0619P)^2^+123.6666P] where P=(Fo^2^+2Fc^2^)/3'
_refine_ls_weighting_scheme calc
_refine_ls_wR_factor_gt 0.2148
_refine_ls_wR_factor_ref 0.2324
_reflns_Friedel_coverage 0.000
_reflns_number_gt 4715
_reflns_number_total 6823
_reflns_threshold_expression 'I > 2\s(I)'
_cod_data_source_file c9mt00037b2.cif
_cod_data_source_block aaa_CCDC1
_cod_depositor_comments 'Adding full bibliography for 1550936--1550940.cif.'
_cod_database_code 1550939
_shelx_space_group_comment
;
The symmetry employed for this shelxl refinement is uniquely defined
by the following loop, which should always be used as a source of
symmetry information in preference to the above space-group names.
They are only intended as comments.
;
_shelxl_version_number 2014-3

loop_
_space_group_symop_operation_xyz
'x, y, z'
'-x, y+1/2, -z+1/2'
'-x, -y, -z'
'x, -y-1/2, z-1/2'

loop_
_atom_site_label
_atom_site_type_symbol
_atom_site_fract_x
_atom_site_fract_y
_atom_site_fract_z
_atom_site_U_iso_or_equiv
_atom_site_adp_type
_atom_site_occupancy
_atom_site_site_symmetry_order
_atom_site_calc_flag
_atom_site_refinement_flags_posn
_atom_site_refinement_flags_adp
Ho1 Ho 0.23844(5) 0.07901(4) 0.21181(5) 0.0349(2) Uani 1 1 d . U
Br1 Br 0.17570(18) -0.21097(12) 0.09395(19) 0.0779(8) Uani 1 1 d . U
Br2 Br 0.37635(17) -0.15929(13) -0.18216(16) 0.0672(6) Uani 1 1 d . U
Br3 Br 0.54312(13) 0.07135(13) 0.74118(13) 0.0592(6) Uani 1 1 d . U
Br4 Br 0.52074(12) 0.23485(10) 0.37387(14) 0.0503(5) Uani 1 1 d . U
O1 O 0.0368(9) 0.0977(8) 0.3436(9) 0.059(2) Uani 1 1 d . U
O2 O 0.1645(8) 0.1339(7) 0.3428(9) 0.0510(17) Uani 1 1 d . U
O3 O 0.0993(8) 0.0476(7) 0.2374(9) 0.0508(18) Uani 1 1 d . U
O4 O -0.0118(9) 0.1621(8) -0.2531(10) 0.065(3) Uani 1 1 d . U
O5 O 0.1433(10) 0.4536(8) 0.1389(10) 0.069(2) Uani 1 1 d . U
O6 O 0.3635(8) 0.1286(7) 0.2948(8) 0.0455(16) Uani 1 1 d . U
O7 O 0.2233(8) -0.0410(6) 0.1502(8) 0.0438(18) Uani 1 1 d . U
N1 N 0.1307(10) 0.1147(8) 0.0449(10) 0.0476(16) Uani 1 1 d . U
N2 N 0.2109(10) 0.2220(8) 0.1769(11) 0.0503(17) Uani 1 1 d . U
N3 N 0.3202(9) 0.0574(8) 0.0740(10) 0.0448(16) Uani 1 1 d . U
N4 N 0.3035(9) 0.0132(8) 0.3901(10) 0.0443(17) Uani 1 1 d . U
N5 N 0.0982(10) 0.0918(8) 0.3075(11) 0.049(2) Uani 1 1 d . U
C1 C 0.4033(11) 0.1157(10) 0.3900(12) 0.0417(19) Uani 1 1 d . U
C2 C 0.4768(11) 0.1565(10) 0.4493(10) 0.044(2) Uani 1 1 d D U
C3 C 0.5140(11) 0.1436(10) 0.5443(10) 0.045(2) Uani 1 1 d D U
H3 H 0.5639 0.1788 0.5731 0.054 Uiso 1 1 calc R U
C4 C 0.4874(11) 0.0877(10) 0.5988(12) 0.044(2) Uani 1 1 d . U
C5 C 0.4137(11) 0.0409(10) 0.5458(10) 0.044(2) Uani 1 1 d D U
C6 C 0.3813(12) -0.0224(10) 0.5955(13) 0.046(2) Uani 1 1 d . U
H6 H 0.4038 -0.0322 0.6548 0.055 Uiso 1 1 calc R U
C7 C 0.3127(11) -0.0620(10) 0.5354(10) 0.046(2) Uani 1 1 d D U
H7 H 0.2836 -0.1051 0.5549 0.055 Uiso 1 1 calc R U
C8 C 0.2765(11) -0.0460(10) 0.4407(11) 0.045(2) Uani 1 1 d D U
C9 C 0.2027(13) -0.0950(11) 0.3756(13) 0.056(4) Uani 1 1 d . U
H9A H 0.1349 -0.0734 0.3647 0.083 Uiso 1 1 calc R U
H9B H 0.2029 -0.1470 0.3975 0.083 Uiso 1 1 calc R U
H9C H 0.2229 -0.0961 0.3226 0.083 Uiso 1 1 calc R U
C10 C 0.3742(11) 0.0550(10) 0.4507(10) 0.0425(18) Uani 1 1 d D U
C11 C 0.3750(12) 0.1874(10) 0.0738(13) 0.051(3) Uani 1 1 d . U
H11A H 0.3123 0.2158 0.0505 0.076 Uiso 1 1 calc R U
H11B H 0.4311 0.2149 0.0613 0.076 Uiso 1 1 calc R U
H11C H 0.3873 0.1824 0.1354 0.076 Uiso 1 1 calc R U
C12 C 0.3660(11) 0.1088(10) 0.0339(12) 0.0451(19) Uani 1 1 d . U
C13 C 0.4042(12) 0.0840(10) -0.0416(12) 0.048(2) Uani 1 1 d . U
H13 H 0.4366 0.1220 -0.0661 0.058 Uiso 1 1 calc R U
C14 C 0.3962(12) 0.0101(10) -0.0789(13) 0.049(2) Uani 1 1 d . U
H14 H 0.4234 -0.0028 -0.1245 0.059 Uiso 1 1 calc R U
C15 C 0.3436(12) -0.0419(10) -0.0409(11) 0.047(2) Uani 1 1 d D U
C16 C 0.3274(12) -0.1213(10) -0.0772(13) 0.048(2) Uani 1 1 d . U
C17 C 0.2800(12) -0.1670(11) -0.0387(13) 0.050(2) Uani 1 1 d . U
H17 H 0.2668 -0.2178 -0.0589 0.060 Uiso 1 1 calc R U
C18 C 0.2441(12) -0.1413(10) 0.0395(13) 0.047(2) Uani 1 1 d . U
C19 C 0.2551(11) -0.0661(10) 0.0779(13) 0.0457(18) Uani 1 1 d . U
C20 C 0.3073(11) -0.0166(10) 0.0331(11) 0.0452(18) Uani 1 1 d D U
C21 C 0.1698(19) 0.5061(15) 0.2065(18) 0.091(5) Uani 1 1 d . U
H21A H 0.1418 0.5564 0.1868 0.136 Uiso 1 1 calc R U
H21B H 0.2433 0.5098 0.2270 0.136 Uiso 1 1 calc R U
H21C H 0.1426 0.4888 0.2528 0.136 Uiso 1 1 calc R U
C22 C 0.1690(14) 0.3780(11) 0.1562(14) 0.058(3) Uani 1 1 d . U
C23 C 0.2271(14) 0.3539(11) 0.2438(15) 0.059(3) Uani 1 1 d . U
H23 H 0.2497 0.3883 0.2899 0.071 Uiso 1 1 calc R U
C24 C 0.2443(13) 0.2746(11) 0.2503(14) 0.055(2) Uani 1 1 d . U
H24 H 0.2788 0.2539 0.3040 0.066 Uiso 1 1 calc R U
C25 C 0.1312(13) 0.3247(11) 0.0799(14) 0.054(2) Uani 1 1 d . U
H25 H 0.0930 0.3447 0.0270 0.065 Uiso 1 1 calc R U
C26 C 0.1531(12) 0.2464(10) 0.0881(12) 0.0503(19) Uani 1 1 d D U
C27 C 0.1164(11) 0.1916(10) 0.0137(10) 0.0474(19) Uani 1 1 d D U
C28 C 0.0716(12) 0.2073(11) -0.0802(11) 0.053(2) Uani 1 1 d D U
H28 H 0.0654 0.2597 -0.0953 0.064 Uiso 1 1 calc R U
C29 C 0.0347(12) 0.1519(11) -0.1540(14) 0.053(2) Uani 1 1 d . U
C30 C 0.0463(12) 0.0743(11) -0.1211(13) 0.054(2) Uani 1 1 d . U
H30 H 0.0256 0.0325 -0.1588 0.065 Uiso 1 1 calc R U
C31 C 0.0934(12) 0.0591(10) -0.0225(13) 0.0484(18) Uani 1 1 d . U
H31 H 0.0976 0.0072 -0.0053 0.058 Uiso 1 1 calc R U
C32 C -0.0275(15) 0.2425(14) -0.2869(15) 0.075(5) Uani 1 1 d . U
H32A H -0.0648 0.2413 -0.3471 0.112 Uiso 1 1 calc R U
H32B H 0.0380 0.2670 -0.2805 0.112 Uiso 1 1 calc R U
H32C H -0.0660 0.2714 -0.2551 0.112 Uiso 1 1 calc R U

loop_
_atom_site_aniso_label
_atom_site_aniso_U_11
_atom_site_aniso_U_22
_atom_site_aniso_U_33
_atom_site_aniso_U_23
_atom_site_aniso_U_13
_atom_site_aniso_U_12
Ho1 0.0212(3) 0.0321(4) 0.0487(5) -0.0033(4) 0.0046(3) -0.0047(3)
Br1 0.0670(13) 0.0498(12) 0.133(2) -0.0203(13) 0.0541(14) -0.0243(10)
Br2 0.0650(13) 0.0635(13) 0.0852(16) 0.0010(12) 0.0407(12) 0.0182(10)
Br3 0.0361(9) 0.0821(14) 0.0528(12) -0.0034(11) 0.0007(8) 0.0087(9)
Br4 0.0285(8) 0.0409(9) 0.0816(14) -0.0077(9) 0.0152(8) -0.0100(7)
O1 0.037(4) 0.059(5) 0.083(5) -0.011(4) 0.021(4) -0.006(4)
O2 0.030(3) 0.048(3) 0.073(3) -0.009(3) 0.011(3) -0.003(3)
O3 0.029(3) 0.049(3) 0.073(3) -0.008(3) 0.012(3) -0.008(3)
O4 0.036(4) 0.067(5) 0.082(6) 0.002(5) -0.003(5) -0.014(4)
O5 0.052(4) 0.053(4) 0.094(5) -0.011(4) 0.008(4) 0.000(4)
O6 0.024(3) 0.044(3) 0.067(3) -0.003(3) 0.009(3) -0.006(3)
O7 0.024(3) 0.040(3) 0.068(4) -0.004(3) 0.013(3) -0.006(3)
N1 0.025(3) 0.045(3) 0.070(3) -0.003(3) 0.008(3) -0.004(3)
N2 0.030(3) 0.045(3) 0.072(3) -0.006(3) 0.007(3) -0.004(3)
N3 0.024(3) 0.042(3) 0.066(3) 0.000(3) 0.008(3) -0.003(3)
N4 0.025(3) 0.043(3) 0.065(3) -0.004(3) 0.014(3) 0.000(3)
N5 0.029(3) 0.047(4) 0.071(4) -0.007(3) 0.014(3) -0.005(3)
C1 0.022(3) 0.040(3) 0.062(4) -0.004(3) 0.011(3) 0.001(3)
C2 0.024(4) 0.042(4) 0.065(4) -0.004(4) 0.010(4) 0.001(3)
C3 0.025(4) 0.044(4) 0.063(4) -0.005(4) 0.007(4) 0.001(4)
C4 0.024(4) 0.044(4) 0.062(4) -0.004(4) 0.007(4) 0.004(4)
C5 0.024(3) 0.043(4) 0.062(4) -0.004(4) 0.011(3) 0.003(3)
C6 0.028(4) 0.047(4) 0.063(4) 0.000(4) 0.012(4) 0.003(4)
C7 0.027(4) 0.046(4) 0.065(4) 0.000(4) 0.013(4) 0.002(4)
C8 0.025(3) 0.044(4) 0.066(4) -0.002(4) 0.012(3) 0.002(3)
C9 0.036(6) 0.052(7) 0.077(7) 0.003(7) 0.010(6) -0.007(6)
C10 0.024(3) 0.042(3) 0.062(3) -0.004(3) 0.012(3) 0.001(3)
C11 0.030(5) 0.050(6) 0.071(6) 0.000(5) 0.012(5) -0.009(5)
C12 0.025(3) 0.043(3) 0.066(4) 0.001(3) 0.009(3) -0.004(3)
C13 0.028(4) 0.047(4) 0.069(4) 0.003(4) 0.011(4) -0.003(4)
C14 0.029(4) 0.048(4) 0.070(4) 0.003(4) 0.011(4) 0.002(3)
C15 0.027(3) 0.045(4) 0.068(4) 0.002(4) 0.011(3) 0.002(3)
C16 0.028(4) 0.046(4) 0.069(4) 0.001(4) 0.013(4) 0.004(4)
C17 0.031(4) 0.044(4) 0.073(4) -0.002(4) 0.012(4) 0.003(4)
C18 0.027(4) 0.043(4) 0.071(4) -0.001(4) 0.011(4) -0.002(4)
C19 0.026(3) 0.042(3) 0.067(3) -0.001(3) 0.010(3) -0.001(3)
C20 0.025(3) 0.043(3) 0.066(3) 0.000(3) 0.010(3) -0.002(3)
C21 0.069(9) 0.082(9) 0.108(10) -0.001(9) 0.002(9) 0.005(8)
C22 0.039(4) 0.048(4) 0.083(5) -0.006(4) 0.006(4) -0.001(4)
C23 0.041(4) 0.049(4) 0.082(5) -0.007(4) 0.005(4) -0.002(4)
C24 0.036(3) 0.046(4) 0.077(4) -0.007(4) 0.004(3) -0.003(3)
C25 0.033(3) 0.047(4) 0.076(4) -0.004(4) 0.007(3) -0.002(3)
C26 0.029(3) 0.046(3) 0.073(4) -0.004(3) 0.009(3) -0.005(3)
C27 0.024(3) 0.046(3) 0.069(3) -0.003(3) 0.008(3) -0.006(3)
C28 0.028(4) 0.052(4) 0.074(4) -0.001(4) 0.007(4) -0.008(3)
C29 0.026(4) 0.055(4) 0.074(5) -0.001(4) 0.005(4) -0.006(4)
C30 0.028(4) 0.053(4) 0.075(5) -0.004(4) 0.004(4) -0.010(4)
C31 0.026(3) 0.045(3) 0.070(3) -0.002(3) 0.006(3) -0.006(3)
C32 0.042(8) 0.084(10) 0.086(10) 0.001(9) -0.004(8) -0.015(8)

loop_
_atom_type_symbol
_atom_type_description
_atom_type_scat_dispersion_real
_atom_type_scat_dispersion_imag
_atom_type_scat_source
C C 0.0033 0.0016 'International Tables Vol C Tables 4.2.6.8 and 6.1.1.4'
H H 0.0000 0.0000 'International Tables Vol C Tables 4.2.6.8 and 6.1.1.4'
Br Br -0.2901 2.4595 'International Tables Vol C Tables 4.2.6.8 and 6.1.1.4'
Ho Ho -0.2175 4.6783 'International Tables Vol C Tables 4.2.6.8 and 6.1.1.4'
N N 0.0061 0.0033 'International Tables Vol C Tables 4.2.6.8 and 6.1.1.4'
O O 0.0106 0.0060 'International Tables Vol C Tables 4.2.6.8 and 6.1.1.4'

loop_
_geom_angle_atom_site_label_1
_geom_angle_atom_site_label_2
_geom_angle_atom_site_label_3
_geom_angle
O2 Ho1 N1 117.7(4)
O2 Ho1 N3 167.5(4)
O2 Ho1 N5 24.7(4)
O3 Ho1 O2 53.4(4)
O3 Ho1 O7 82.7(4)
O3 Ho1 N1 88.9(5)
O3 Ho1 N2 102.0(5)
O3 Ho1 N3 134.3(4)
O3 Ho1 N5 28.8(4)
O6 Ho1 O2 76.4(4)
O6 Ho1 O3 127.5(5)
O6 Ho1 O7 128.7(4)
O6 Ho1 N1 132.1(4)
O6 Ho1 N2 77.5(5)
O6 Ho1 N3 97.9(4)
O6 Ho1 N5 100.3(5)
O7 Ho1 O2 129.8(4)
O7 Ho1 N1 79.5(4)
O7 Ho1 N2 142.8(5)
O7 Ho1 N3 62.4(4)
O7 Ho1 N5 108.7(4)
N1 Ho1 N3 58.0(4)
N1 Ho1 N5 105.2(4)
N2 Ho1 O2 76.8(5)
N2 Ho1 N1 63.9(5)
N2 Ho1 N3 91.2(5)
N2 Ho1 N5 87.9(5)
N3 Ho1 N5 161.1(4)
N5 O1 O2 37.8(9)
O1 O2 Ho1 115.4(7)
N5 O2 Ho1 78.9(10)
N5 O2 O1 36.6(9)
N5 O3 Ho1 103.3(8)
C32 O4 C29 117.3(15)
C22 O5 C21 117.9(18)
C1 O6 Ho1 127.7(9)
C19 O7 Ho1 128.6(9)
C27 N1 Ho1 122.8(10)
C27 N1 C31 111.9(14)
C31 N1 Ho1 125.0(11)
C24 N2 Ho1 115.5(12)
C24 N2 C26 124.5(14)
C26 N2 Ho1 119.6(10)
C12 N3 Ho1 129.5(12)
C12 N3 C20 112.5(15)
C20 N3 Ho1 117.9(10)
C10 N4 C8 102.2(14)
O1 N5 Ho1 176.9(13)
O1 N5 O2 105.6(16)
O1 N5 O3 130.0(14)
O2 N5 Ho1 76.5(10)
O2 N5 O3 124.4(14)
O3 N5 Ho1 48.0(7)
O6 C1 C10 131.4(13)
C2 C1 O6 128.8(15)
C2 C1 C10 99.7(15)
C1 C2 Br4 101.7(12)
C1 C2 C3 128.0(16)
C3 C2 Br4 130.3(12)
C2 C3 H3 114.1
C4 C3 C2 131.7(15)
C4 C3 H3 114.1
C3 C4 Br3 130.7(12)
C5 C4 Br3 123.2(13)
C5 C4 C3 106.1(16)
C4 C5 C6 111.4(15)
C4 C5 C10 122.3(16)
C6 C5 C10 126.3(15)
C5 C6 H6 128.2
C7 C6 C5 103.6(16)
C7 C6 H6 128.2
C6 C7 H7 116.0
C6 C7 C8 128.0(17)
C8 C7 H7 116.0
N4 C8 C7 131.0(15)
N4 C8 C9 103.4(14)
C7 C8 C9 125.5(16)
C8 C9 H9A 109.5
C8 C9 H9B 109.5
C8 C9 H9C 109.5
H9A C9 H9B 109.5
H9A C9 H9C 109.5
H9B C9 H9C 109.5
N4 C10 C1 98.9(13)
N4 C10 C5 128.9(15)
C5 C10 C1 132.1(14)
H11A C11 H11B 109.5
H11A C11 H11C 109.5
H11B C11 H11C 109.5
C12 C11 H11A 109.5
C12 C11 H11B 109.5
C12 C11 H11C 109.5
N3 C12 C11 112.8(16)
N3 C12 C13 120.4(16)
C11 C12 C13 126.8(15)
C12 C13 H13 116.6
C14 C13 C12 126.8(17)
C14 C13 H13 116.6
C13 C14 H14 123.6
C15 C14 C13 112.9(17)
C15 C14 H14 123.6
C14 C15 C16 117.6(16)
C14 C15 C20 119.4(16)
C20 C15 C16 123.1(15)
C15 C16 Br2 124.4(13)
C17 C16 Br2 120.8(15)
C17 C16 C15 114.8(17)
C16 C17 H17 118.9
C16 C17 C18 122.2(17)
C18 C17 H17 118.9
C17 C18 Br1 120.4(12)
C19 C18 Br1 112.7(14)
C19 C18 C17 126.9(16)
O7 C19 C18 128.0(15)
O7 C19 C20 122.6(15)
C20 C19 C18 109.4(16)
N3 C20 C15 127.8(15)
C19 C20 N3 108.5(14)
C19 C20 C15 123.7(16)
O5 C21 H21A 109.5
O5 C21 H21B 109.5
O5 C21 H21C 109.5
H21A C21 H21B 109.5
H21A C21 H21C 109.5
H21B C21 H21C 109.5
O5 C22 C23 120.5(18)
O5 C22 C25 113.8(17)
C23 C22 C25 125.7(17)
C22 C23 H23 123.7
C24 C23 C22 112.7(19)
C24 C23 H23 123.7
N2 C24 H24 118.6
C23 C24 N2 122.9(19)
C23 C24 H24 118.6
C22 C25 H25 120.0
C26 C25 C22 120.0(18)
C26 C25 H25 120.0
N2 C26 C27 124.1(15)
C25 C26 N2 114.3(15)
C25 C26 C27 121.5(17)
N1 C27 C26 108.9(14)
N1 C27 C28 120.6(14)
C28 C27 C26 130.6(16)
C27 C28 H28 115.0
C27 C28 C29 130.1(16)
C29 C28 H28 115.0
C28 C29 O4 134.0(16)
C30 C29 O4 117.2(16)
C30 C29 C28 108.8(17)
C29 C30 H30 119.8
C29 C30 C31 120.3(17)
C31 C30 H30 119.8
N1 C31 C30 128.3(16)
N1 C31 H31 115.9
C30 C31 H31 115.9
O4 C32 H32A 109.5
O4 C32 H32B 109.5
O4 C32 H32C 109.5
H32A C32 H32B 109.5
H32A C32 H32C 109.5
H32B C32 H32C 109.5

loop_
_geom_bond_atom_site_label_1
_geom_bond_atom_site_label_2
_geom_bond_distance
Ho1 O2 2.726(13)
Ho1 O3 2.100(11)
Ho1 O6 2.032(11)
Ho1 O7 2.270(11)
Ho1 N1 2.745(15)
Ho1 N2 2.522(15)
Ho1 N3 2.750(15)
Ho1 N5 2.751(15)
Br1 C18 1.868(18)
Br2 C16 2.073(19)
Br3 C4 2.219(19)
Br4 C2 2.003(17)
O1 O2 1.839(16)
O1 N5 1.138(18)
O2 N5 1.171(17)
O3 N5 1.360(19)
O4 C29 1.55(2)
O4 C32 1.48(3)
O5 C21 1.38(3)
O5 C22 1.35(2)
O6 C1 1.49(2)
O7 C19 1.41(2)
N1 C27 1.41(2)
N1 C31 1.43(2)
N2 C24 1.45(2)
N2 C26 1.49(2)
N3 C12 1.34(2)
N3 C20 1.42(2)
N4 C8 1.41(2)
N4 C10 1.37(2)
C1 C2 1.37(2)
C1 C10 1.55(2)
C2 C3 1.485(16)
C3 H3 0.9300
C3 C4 1.41(2)
C4 C5 1.38(2)
C5 C6 1.48(2)
C5 C10 1.492(16)
C6 H6 0.9300
C6 C7 1.33(2)
C7 H7 0.9300
C7 C8 1.489(16)
C8 C9 1.49(2)
C9 H9A 0.9600
C9 H9B 0.9600
C9 H9C 0.9600
C11 H11A 0.9600
C11 H11B 0.9600
C11 H11C 0.9600
C11 C12 1.48(2)
C12 C13 1.50(3)
C13 H13 0.9300
C13 C14 1.39(2)
C14 H14 0.9300
C14 C15 1.38(2)
C15 C16 1.47(2)
C15 C20 1.467(16)
C16 C17 1.27(2)
C17 H17 0.9300
C17 C18 1.53(3)
C18 C19 1.42(2)
C19 C20 1.42(2)
C21 H21A 0.9600
C21 H21B 0.9600
C21 H21C 0.9600
C22 C23 1.47(3)
C22 C25 1.50(3)
C23 H23 0.9300
C23 C24 1.38(3)
C24 H24 0.9300
C25 H25 0.9300
C25 C26 1.38(2)
C26 C27 1.493(16)
C27 C28 1.486(16)
C28 H28 0.9300
C28 C29 1.49(3)
C29 C30 1.43(3)
C30 H30 0.9300
C30 C31 1.56(3)
C31 H31 0.9300
C32 H32A 0.9600
C32 H32B 0.9600
C32 H32C 0.9600
